data_2003446
loop_
_publ_author_name
'Trueblood, K. N.'
'Maverick, E. F.'
'Knobler, C. B.'
'Goldberg, I.'

_publ_section_title
;
 Octaanisyl Cavitands and a Related Caviplex
;
_journal_issue 5
_journal_name_full 'Acta Crystallographica Section C'
_journal_page_first 894
_journal_page_last 904
_journal_paper_doi 10.1107/S0108270194013594
_journal_volume 51
_journal_year 1995
_chemical_compound_source 'Cram et al. (1987)'
_chemical_formula_moiety 'C64 H64 O8, C2 H5 OH'
_chemical_formula_structural 'C64 H64 O8, C2 H5 OH'
_chemical_formula_sum 'C66 H70 O9'
_chemical_formula_weight 1007
_chemical_name_systematic
;41,42,43,44,45,46,47,48-Octamethoxy-4,9,14,19,24,29,34,39-octamethylnonacyclo
(35.3.1.1^2,6^.1^7,11^.1^12,16^.1^17,21^.1^22,26^.1^27,31^.1^32,36^)
octatetraconta-1(41),2,4,6(42),7,9,11(43),12,14,16(44),17,19,21(45),22,24,26(46)
,27,29,31(47),32,34,36(48),37,39-tetracosaene
 ethanol clathrate
;
_space_group_IT_number 14
_symmetry_cell_setting monoclinic
_symmetry_space_group_name_Hall '-P 2yn'
_symmetry_space_group_name_H-M 'P 1 21/n 1'
_cell_angle_alpha 90.0
_cell_angle_beta 94.29(3)
_cell_angle_gamma 90.0
_cell_formula_units_Z 4
_cell_length_a 14.117(6)
_cell_length_b 27.796(9)
_cell_length_c 14.845(4)
_cell_measurement_reflns_used 15
_cell_measurement_temperature 115
_cell_measurement_theta_max 70
_cell_measurement_theta_min 50
_cell_volume 5809(3)
_computing_cell_refinement 'Syntex P\=1 software'
_computing_data_collection 'Syntex P\=1 software'
_computing_data_reduction CARESS
_computing_molecular_graphics 'ORTEP, PLUTO'
_computing_publication_material 'local programs'
_computing_structure_refinement SHELX76
_computing_structure_solution MULTAN
_diffrn_ambient_temperature 115
_diffrn_measurement_device 'Syntex P\=1 diffractometer'
_diffrn_measurement_method \q/2\q
_diffrn_radiation_monochromator graphite
_diffrn_radiation_source 'x-ray tube'
_diffrn_radiation_type 'Cu K\a'
_diffrn_radiation_wavelength 1.54184
_diffrn_reflns_av_R_equivalents 0.05
_diffrn_reflns_limit_h_max 16
_diffrn_reflns_limit_h_min 0
_diffrn_reflns_limit_k_max 34
_diffrn_reflns_limit_k_min 0
_diffrn_reflns_limit_l_max 17
_diffrn_reflns_limit_l_min -17
_diffrn_reflns_number 11032
_diffrn_reflns_reduction_process CARESS
_diffrn_reflns_theta_max 75
_diffrn_reflns_theta_min 1.6
_diffrn_standards_decay_% <1
_diffrn_standards_interval_count 97
_diffrn_standards_number 3
_exptl_absorpt_coefficient_mu 0.53
_exptl_absorpt_correction_type none
_exptl_crystal_colour colorless
_exptl_crystal_density_diffrn 1.151
_exptl_crystal_description 'clear, chunky'
_exptl_crystal_F_000 2152
_exptl_crystal_size_max 0.44
_exptl_crystal_size_mid 0.25
_exptl_crystal_size_min 0.21
_refine_diff_density_max 1.0
_refine_diff_density_min -0.32
_refine_ls_extinction_method none
_refine_ls_goodness_of_fit_all 3.48
_refine_ls_goodness_of_fit_obs 3.53
_refine_ls_hydrogen_treatment
; H riding on attached C, or as part of
rigid CH~3~ group, C-H 1.08\%A, <u^2^~H~> fixed
;
_refine_ls_matrix_type 'two blocks'
_refine_ls_number_constraints 'all H atoms; AFIX in SHELX'
_refine_ls_number_parameters 733
_refine_ls_number_reflns 8209
_refine_ls_number_restraints '3, for third solvent molecule'
_refine_ls_R_factor_all 0.087
_refine_ls_R_factor_obs 0.082
_refine_ls_shift/esd_max 1.1
_refine_ls_shift/esd_mean 0.15
_refine_ls_structure_factor_coef F
_refine_ls_weighting_scheme sigma
_refine_ls_wR_factor_all 0.088
_refine_ls_wR_factor_obs 0.085
_reflns_number_observed 7590
_reflns_number_total 8217
_reflns_observed_criterion 'F > 3 sigma(F)'
_cod_data_source_file fg1015.cif
_cod_data_source_block Ib
_cod_original_cell_volume 5809(4)
_cod_original_sg_symbol_H-M 'P 21/n'
_cod_database_code 2003446

loop_
_symmetry_equiv_pos_as_xyz
x,y,z
-x,-y,-z
1/2+x,1/2-y,1/2+z
1/2-x,1/2+y,1/2-z

loop_
_atom_site_aniso_label
_atom_site_aniso_U_11
_atom_site_aniso_U_12
_atom_site_aniso_U_13
_atom_site_aniso_U_22
_atom_site_aniso_U_23
_atom_site_aniso_U_33
C1 0.0258(24) -0.0050(13) -0.0089(16) 0.0246(13) 0.0046(11) 0.0239(19)
C2 0.0337(27) -0.0010(15) -0.0046(19) 0.0269(13) 0.0049(13) 0.0361(22)
C3 0.0330(27) 0.0006(14) 0.0026(20) 0.0256(13) 0.0024(14) 0.0437(24)
C4 0.0630(38) 0.0081(20) 0.0327(30) 0.0360(16) 0.0025(19) 0.0826(36)
C5 0.0319(25) -0.0048(14) -0.0025(17) 0.0269(13) 0.0021(12) 0.0260(19)
C6 0.0330(25) -0.0048(14) -0.0076(17) 0.0227(12) 0.0001(12) 0.0217(19)
C7 0.0290(24) -0.0029(14) -0.0040(17) 0.0246(12) 0.0007(12) 0.0242(19)
O8 0.0342(18) 0.0003(11) -0.0018(12) 0.0298(9) 0.0017(9) 0.0260(14)
C9 0.0413(29) 0.0025(17) -0.0005(20) 0.0396(15) 0.0084(15) 0.0307(22)
C10 0.0375(25) -0.0058(14) 0.0007(17) 0.0209(12) 0.0004(11) 0.0257(19)
C11 0.0679(34) -0.0063(17) -0.0017(20) 0.0247(14) -0.0005(13) 0.0220(20)
C12 0.0922(42) 0.0002(20) -0.0069(23) 0.0244(14) 0.0030(13) 0.0263(22)
C13 0.2009(85) 0.0065(32) -0.0272(37) 0.0354(17) 0.0030(17) 0.0250(27)
C14 0.0728(36) -0.0017(17) -0.0022(21) 0.0254(12) 0.0019(12) 0.0240(21)
C15 0.0461(27) -0.0035(14) 0.0012(18) 0.0226(12) 0.0009(11) 0.0238(19)
C16 0.0349(25) -0.0025(14) -0.0036(17) 0.0233(12) 0.0033(12) 0.0223(18)
O17 0.0381(18) -0.0025(10) -0.0031(11) 0.0272(9) 0.0029(8) 0.0222(13)
C18 0.0367(32) -0.0018(26) -0.0035(23) 0.0819(32) 0.0093(23) 0.0433(28)
C19 0.0455(27) -0.0014(14) 0.0004(18) 0.0231(11) 0.0005(11) 0.0216(19)
C20 0.0433(27) -0.0010(14) 0.0053(18) 0.0223(11) 0.0020(11) 0.0287(19)
C21 0.0401(26) 0.0002(14) 0.0031(19) 0.0195(11) 0.0038(12) 0.0339(21)
C22 0.0564(32) -0.0072(16) 0.0147(22) 0.0235(12) 0.0010(14) 0.0476(25)
C23 0.0334(25) 0.0002(13) -0.0004(18) 0.0201(11) -0.0024(11) 0.0298(20)
C24 0.0334(24) 0.0026(13) -0.0014(16) 0.0205(10) 0.0026(11) 0.0208(18)
C25 0.0332(24) -0.0012(13) -0.0020(17) 0.0201(11) 0.0032(11) 0.0283(20)
O26 0.0332(19) -0.0066(10) -0.0057(12) 0.0254(9) 0.0029(9) 0.0308(14)
C27 0.0390(34) -0.0053(22) -0.0026(25) 0.0565(22) 0.0172(22) 0.0608(32)
C28 0.0313(24) -0.0016(13) -0.0047(16) 0.0226(11) -0.0010(11) 0.0198(18)
C29 0.0383(27) 0.0038(14) -0.0018(18) 0.0244(11) 0.0023(12) 0.0269(20)
C30 0.0429(28) 0.0067(15) 0.0036(19) 0.0288(13) -0.0003(13) 0.0290(20)
C31 0.0677(36) 0.0220(20) 0.0191(24) 0.0387(16) 0.0037(16) 0.0449(25)
C32 0.0386(27) 0.0022(15) 0.0016(18) 0.0294(12) 0.0003(12) 0.0248(19)
C33 0.0345(25) 0.0010(13) -0.0049(17) 0.0239(11) 0.0009(11) 0.0203(18)
C34 0.0304(24) 0.0003(13) -0.0043(16) 0.0209(10) 0.0004(11) 0.0217(18)
O35 0.0361(18) 0.0034(10) 0.0022(12) 0.0237(9) 0.0023(9) 0.0333(14)
C36 0.0426(27) 0.0065(15) 0.0012(19) 0.0241(12) -0.0043(13) 0.0354(22)
C37 0.0341(26) -0.0014(13) -0.0020(17) 0.0221(11) 0.0011(11) 0.0214(18)
C38 0.0404(28) -0.0026(14) -0.0010(18) 0.0254(12) -0.0013(11) 0.0198(18)
C39 0.0308(24) -0.0021(14) -0.0049(16) 0.0258(12) -0.0019(11) 0.0207(18)
C40 0.0383(28) -0.0063(16) -0.0098(18) 0.0356(14) -0.0015(13) 0.0238(20)
C41 0.0349(27) 0.0008(14) -0.0057(17) 0.0236(11) -0.0002(11) 0.0190(17)
C42 0.0379(27) -0.0028(14) -0.0018(18) 0.0202(11) -0.0007(11) 0.0222(18)
C43 0.0291(26) -0.0005(14) -0.0047(17) 0.0266(12) 0.0025(12) 0.0215(18)
O44 0.0342(20) -0.0013(11) -0.0075(12) 0.0355(10) 0.0022(10) 0.0269(14)
C45 0.0408(28) 0.0017(16) -0.0110(19) 0.0328(13) 0.0009(13) 0.0288(21)
C46 0.0246(23) -0.0026(13) -0.0082(16) 0.0237(12) 0.0040(12) 0.0252(19)
C47 0.0326(26) -0.0068(15) -0.0052(17) 0.0307(13) -0.0006(13) 0.0264(20)
C48 0.0410(28) -0.0121(17) -0.0051(18) 0.0345(15) 0.0026(13) 0.0245(20)
C49 0.0689(38) -0.0293(23) 0.0057(23) 0.0526(19) -0.0029(17) 0.0293(24)
C50 0.0455(28) -0.0103(16) -0.0057(18) 0.0294(13) 0.0050(12) 0.0233(20)
C51 0.0328(25) -0.0025(14) -0.0091(17) 0.0240(12) 0.0036(12) 0.0226(19)
C52 0.0304(24) -0.0028(14) -0.0062(16) 0.0238(12) 0.0036(11) 0.0215(19)
O53 0.0308(17) 0.0006(10) -0.0018(11) 0.0254(8) 0.0019(8) 0.0241(13)
C54 0.0316(27) 0.0040(16) -0.0003(20) 0.0367(15) 0.0021(15) 0.0459(24)
C55 0.0356(25) -0.0031(13) -0.0076(17) 0.0215(11) 0.0024(11) 0.0223(19)
C56 0.0428(28) -0.0004(15) -0.0125(18) 0.0229(12) 0.0041(12) 0.0289(21)
C57 0.0429(28) -0.0006(14) -0.0106(19) 0.0216(12) 0.0025(12) 0.0310(21)
C58 0.0760(39) 0.0110(18) -0.0121(23) 0.0245(13) 0.0003(14) 0.0364(24)
C59 0.0383(26) 0.0011(14) -0.0078(18) 0.0209(12) 0.0005(12) 0.0307(20)
C60 0.0311(24) -0.0030(14) -0.0073(17) 0.0213(11) 0.0022(11) 0.0254(19)
C61 0.0289(24) -0.0023(13) -0.0073(17) 0.0198(11) 0.0038(11) 0.0298(20)
O62 0.0323(17) 0.0020(10) -0.0045(12) 0.0216(8) 0.0029(8) 0.0294(14)
C63 0.0384(28) 0.0024(17) 0.0039(20) 0.0363(15) 0.0046(15) 0.0419(24)
C64 0.0320(25) -0.0009(13) -0.0059(16) 0.0215(10) 0.0005(11) 0.0223(18)
C65 0.0299(24) -0.0029(12) -0.0065(16) 0.0194(10) 0.0003(10) 0.0241(18)
C66 0.0288(24) -0.0024(12) -0.0066(16) 0.0196(10) 0.0004(11) 0.0251(18)
C67 0.0354(26) -0.0065(14) -0.0157(18) 0.0245(12) 0.0032(12) 0.0331(21)
C68 0.0346(26) -0.0021(14) -0.0081(17) 0.0223(11) 0.0011(11) 0.0239(19)
C69 0.0320(24) -0.0045(13) -0.0029(17) 0.0217(10) 0.0023(11) 0.0250(19)
C70 0.0298(25) -0.0054(14) -0.0108(17) 0.0261(11) 0.0003(12) 0.0268(20)
O71 0.0394(20) -0.0157(12) -0.0170(13) 0.0373(12) 0.0063(11) 0.0329(16)
C72 0.0704(39) -0.0289(22) -0.0133(23) 0.0401(18) 0.0030(16) 0.0369(25)

loop_
_atom_site_label
_atom_site_fract_x
_atom_site_fract_y
_atom_site_fract_z
_atom_site_U_iso_or_equiv
_atom_site_thermal_displace_type
_atom_site_calc_flag
_atom_site_calc_attached_atom
C1 0.35106(28) 0.14875(11) 0.04031(23) 0.0253(9) Uani ? ?
C2 0.41951(31) 0.12470(11) -0.00584(26) 0.0326(10) Uani ? ?
C3 0.47750(31) 0.14870(11) -0.06359(27) 0.0341(10) Uani ? ?
C4 0.54827(40) 0.12244(14) -0.11731(38) 0.0592(14) Uani ? ?
C5 0.46794(29) 0.19912(11) -0.07193(24) 0.0285(10) Uani ? ?
C6 0.40161(29) 0.22419(11) -0.02524(23) 0.0263(9) Uani ? ?
C7 0.34126(29) 0.19863(11) 0.02806(24) 0.0262(9) Uani ? ?
O8 0.27075(20) 0.22273(8) 0.07000(16) 0.0302(7) Uani ? ?
C9 0.18888(32) 0.23218(12) 0.00888(26) 0.0374(11) Uani ? ?
C10 0.39377(29) 0.27770(10) -0.03219(23) 0.0281(9) Uani ? ?
C11 0.36519(35) 0.29926(11) -0.11401(25) 0.0385(12) Uani ? ?
C12 0.35331(42) 0.34946(12) -0.12122(27) 0.0482(15) Uani ? ?
C13 0.31972(64) 0.37216(15) -0.21006(32) 0.0889(29) Uani ? ?
C14 0.36892(37) 0.37658(11) -0.04351(25) 0.0410(13) Uani ? ?
C15 0.40106(31) 0.35633(10) 0.04005(24) 0.0309(10) Uani ? ?
C16 0.41498(28) 0.30619(10) 0.04433(23) 0.0272(9) Uani ? ?
O17 0.45098(20) 0.28493(7) 0.12405(16) 0.0294(7) Uani ? ?
C18 0.55113(35) 0.28057(20) 0.12830(33) 0.0543(15) Uani ? ?
C19 0.42374(31) 0.38828(10) 0.11949(23) 0.0302(10) Uani ? ?
C20 0.48196(30) 0.42841(10) 0.10886(24) 0.0313(10) Uani ? ?
C21 0.50726(31) 0.45999(10) 0.18043(25) 0.0312(10) Uani ? ?
C22 0.56886(35) 0.50380(11) 0.16657(28) 0.0420(12) Uani ? ?
C23 0.47377(29) 0.45032(10) 0.26419(24) 0.0279(9) Uani ? ?
C24 0.41423(28) 0.41088(9) 0.27788(23) 0.0251(9) Uani ? ?
C25 0.38795(29) 0.38049(10) 0.20408(24) 0.0274(9) Uani ? ?
O26 0.32746(21) 0.34258(7) 0.21846(17) 0.0302(7) Uani ? ?
C27 0.23261(37) 0.34989(16) 0.18316(35) 0.0524(14) Uani ? ?
C28 0.37470(29) 0.40322(10) 0.36732(23) 0.0249(9) Uani ? ?
C29 0.30806(30) 0.43543(10) 0.39703(25) 0.0301(10) Uani ? ?
C30 0.27004(32) 0.43020(11) 0.48070(25) 0.0335(10) Uani ? ?
C31 0.20073(39) 0.46709(13) 0.51343(30) 0.0497(13) Uani ? ?
C32 0.29843(30) 0.39053(11) 0.53394(24) 0.0310(10) Uani ? ?
C33 0.36696(29) 0.35814(10) 0.50712(23) 0.0266(9) Uani ? ?
C34 0.40625(28) 0.36522(9) 0.42393(23) 0.0247(9) Uani ? ?
O35 0.48348(20) 0.33878(7) 0.39990(17) 0.0310(7) Uani ? ?
C36 0.46566(32) 0.28969(11) 0.37167(26) 0.0341(10) Uani ? ?
C37 0.40119(29) 0.31857(10) 0.56898(22) 0.0261(10) Uani ? ?
C38 0.49105(30) 0.32200(10) 0.61621(22) 0.0287(10) Uani ? ?
C39 0.52614(28) 0.28638(10) 0.67493(22) 0.0261(9) Uani ? ?
C40 0.62255(31) 0.29120(12) 0.72673(25) 0.0332(11) Uani ? ?
C41 0.47129(29) 0.24494(10) 0.68412(22) 0.0262(10) Uani ? ?
C42 0.38197(30) 0.23992(10) 0.63657(23) 0.0270(10) Uani ? ?
C43 0.34610(28) 0.27763(10) 0.58228(23) 0.0261(10) Uani ? ?
O44 0.25206(21) 0.27450(8) 0.54621(17) 0.0327(8) Uani ? ?
C45 0.23676(33) 0.26478(12) 0.45236(25) 0.0348(11) Uani ? ?
C46 0.33088(28) 0.19293(10) 0.64139(24) 0.0250(9) Uani ? ?
C47 0.28557(30) 0.17910(11) 0.71792(25) 0.0303(10) Uani ? ?
C48 0.24344(32) 0.13386(12) 0.72321(25) 0.0337(11) Uani ? ?
C49 0.19570(39) 0.11892(15) 0.80730(28) 0.0502(14) Uani ? ?
C50 0.24577(32) 0.10274(11) 0.64879(24) 0.0332(10) Uani ? ?
C51 0.28976(29) 0.11564(10) 0.57097(23) 0.0270(9) Uani ? ?
C52 0.33414(29) 0.16096(10) 0.56884(23) 0.0257(9) Uani ? ?
O53 0.38366(19) 0.17444(7) 0.49589(16) 0.0270(6) Uani ? ?
C54 0.47896(31) 0.15644(12) 0.49991(29) 0.0382(11) Uani ? ?
C55 0.29586(29) 0.08218(10) 0.49380(23) 0.0269(9) Uani ? ?
C56 0.33596(32) 0.03616(11) 0.50809(26) 0.0323(10) Uani ? ?
C57 0.34820(32) 0.00527(11) 0.43587(25) 0.0325(10) Uani ? ?
C58 0.39156(40) -0.04421(12) 0.45350(29) 0.0465(14) Uani ? ?
C59 0.32216(30) 0.02095(10) 0.34824(24) 0.0305(10) Uani ? ?
C60 0.28066(28) 0.06619(10) 0.33226(23) 0.0264(9) Uani ? ?
C61 0.26529(28) 0.09560(10) 0.40586(24) 0.0266(9) Uani ? ?
O62 0.21596(19) 0.13879(7) 0.39135(16) 0.0281(7) Uani ? ?
C63 0.11938(32) 0.13506(12) 0.41444(28) 0.0388(11) Uani ? ?
C64 0.25233(28) 0.08098(9) 0.23688(23) 0.0257(9) Uani ? ?
C65 0.17026(27) 0.06165(9) 0.19321(22) 0.0249(9) Uani ? ?
C66 0.14397(28) 0.07143(9) 0.10267(23) 0.0249(9) Uani ? ?
C67 0.05654(30) 0.04913(11) 0.05501(25) 0.0319(10) Uani ? ?
C68 0.20268(28) 0.10098(10) 0.05535(23) 0.0275(10) Uani ? ?
C69 0.28666(28) 0.12071(9) 0.09697(22) 0.0265(9) Uani ? ?
C70 0.30969(29) 0.11100(10) 0.18787(24) 0.0282(9) Uani ? ?
O71 0.39499(22) 0.12803(9) 0.22909(18) 0.0375(8) Uani ? ?
C72 0.38981(41) 0.17743(13) 0.26021(30) 0.0500(14) Uani ? ?
O73* 0.0816(6) 0.4142(3) 0.7032(5) 0.073(3) Uiso . .
C74* 0.0762(10) 0.4516(4) 0.7594(8) 0.067(3) Uiso . .
C75* 0.0319(11) 0.4940(4) 0.7122(9) 0.064(3) Uiso . .
O76** 0.1464(10) 0.4746(4) 0.7621(8) 0.089(4) Uiso . .
C77** 0.0780(16) 0.5076(6) 0.7307(13) 0.074(5) Uiso . .
C78** -0.0036(16) 0.4861(6) 0.6691(14) 0.063(4) Uiso . .
O79*** 0.0519(13) 0.4349(6) 0.8093(11) 0.070(4) Uiso . .
C80*** 0.0592(15) 0.3864(6) 0.8139(13) 0.053(4) Uiso . .
C81*** 0.1206(24) 0.3477(11) 0.7807(21) 0.114(9) Uiso . .
H2 0.4277 0.0863 0.0032 0.100 Uiso calc C2
H4A 0.5422 0.0865 -0.0908 0.100 Uiso calc C4
H4B 0.6164 0.1374 -0.0941 0.100 Uiso calc C4
H4C 0.5422 0.1211 -0.1902 0.100 Uiso calc C4
H5 0.5128 0.2186 -0.1152 0.100 Uiso calc C5
H9A 0.1396 0.2527 0.0461 0.100 Uiso calc C9
H9B 0.1571 0.1982 -0.0115 0.100 Uiso calc C9
H9C 0.2057 0.2520 -0.0503 0.100 Uiso calc C9
H11 0.3517 0.2771 -0.1733 0.100 Uiso calc C11
H13A 0.2915 0.4081 -0.2070 0.100 Uiso calc C13
H13B 0.2622 0.3471 -0.2248 0.100 Uiso calc C13
H13C 0.3684 0.3704 -0.2626 0.100 Uiso calc C13
H14 0.3559 0.4148 -0.0471 0.100 Uiso calc C14
H18A 0.5674 0.2650 0.1943 0.100 Uiso calc C18
H18B 0.5830 0.3158 0.1260 0.100 Uiso calc C18
H18C 0.5791 0.2578 0.0777 0.100 Uiso calc C18
H20 0.5082 0.4352 0.0435 0.100 Uiso calc C20
H22A 0.6191 0.5067 0.2246 0.100 Uiso calc C22
H22B 0.5177 0.5326 0.1680 0.100 Uiso calc C22
H22C 0.6061 0.5063 0.1056 0.100 Uiso calc C22
H23 0.4942 0.4737 0.3204 0.100 Uiso calc C23
H27A 0.1990 0.3156 0.1927 0.100 Uiso calc C27
H27B 0.2261 0.3590 0.1123 0.100 Uiso calc C27
H27C 0.1984 0.3772 0.2211 0.100 Uiso calc C27
H29 0.2851 0.4652 0.3541 0.100 Uiso calc C29
H31A 0.1509 0.4500 0.5545 0.100 Uiso calc C31
H31B 0.1625 0.4872 0.4600 0.100 Uiso calc C31
H31C 0.2455 0.4911 0.5552 0.100 Uiso calc C31
H32 0.2670 0.3848 0.5972 0.100 Uiso calc C32
H36A 0.5334 0.2753 0.3554 0.100 Uiso calc C36
H36B 0.4155 0.2870 0.3133 0.100 Uiso calc C36
H36C 0.4397 0.2695 0.4268 0.100 Uiso calc C36
H38 0.5341 0.3534 0.6064 0.100 Uiso calc C38
H40A 0.6311 0.3298 0.7258 0.100 Uiso calc C40
H40B 0.6820 0.2744 0.6971 0.100 Uiso calc C40
H40C 0.6197 0.2792 0.7956 0.100 Uiso calc C40
H41 0.4981 0.2164 0.7284 0.100 Uiso calc C41
H45A 0.1604 0.2645 0.4402 0.100 Uiso calc C45
H45B 0.2652 0.2311 0.4301 0.100 Uiso calc C45
H45C 0.2659 0.2941 0.4154 0.100 Uiso calc C45
H47 0.2831 0.2039 0.7738 0.100 Uiso calc C47
H49A 0.1947 0.0808 0.8209 0.100 Uiso calc C49
H49B 0.1237 0.1321 0.7975 0.100 Uiso calc C49
H49C 0.2322 0.1374 0.8637 0.100 Uiso calc C49
H50 0.2126 0.0678 0.6518 0.100 Uiso calc C50
H54A 0.5103 0.1731 0.4436 0.100 Uiso calc C54
H54B 0.4736 0.1181 0.4886 0.100 Uiso calc C54
H54C 0.5229 0.1634 0.5612 0.100 Uiso calc C54
H56 0.3575 0.0246 0.5760 0.100 Uiso calc C56
H58A 0.4179 -0.0602 0.3938 0.100 Uiso calc C58
H58B 0.3337 -0.0655 0.4752 0.100 Uiso calc C58
H58C 0.4480 -0.0428 0.5068 0.100 Uiso calc C58
H59 0.3341 -0.0022 0.2918 0.100 Uiso calc C59
H63A 0.0905 0.1710 0.4146 0.100 Uiso calc C63
H63B 0.1108 0.1183 0.4788 0.100 Uiso calc C63
H63C 0.0823 0.1143 0.3611 0.100 Uiso calc C63
H65 0.1258 0.0385 0.2305 0.100 Uiso calc C65
H67A 0.0376 0.0652 -0.0102 0.100 Uiso calc C67
H67B -0.0039 0.0502 0.0953 0.100 Uiso calc C67
H67C 0.0777 0.0122 0.0460 0.100 Uiso calc C67
H68 0.1832 0.1089 -0.0148 0.100 Uiso calc C68
H72A 0.4638 0.1852 0.2782 0.100 Uiso calc C72
H72B 0.3499 0.1817 0.3189 0.100 Uiso calc C72
H72C 0.3628 0.2019 0.2080 0.100 Uiso calc C72

loop_
_atom_type_symbol
_atom_type_description
_atom_type_scat_source
_atom_type_scat_dispersion_real
_atom_type_scat_dispersion_imag
C ? International_Tables_Vol_IV_Table_2.2B ? ?
H ? International_Tables_Vol_IV_Table_2.2B ? ?
O ? International_Tables_Vol_IV_Table_2.2B ? ?

loop_
_geom_angle_atom_site_label_1
_geom_angle_atom_site_label_2
_geom_angle_atom_site_label_3
_geom_angle
_geom_angle_publ_flag
C2 C1 C7 118.3(3) no
C2 C1 C69 119.8(3) no
C7 C1 C69 121.8(3) no
C1 C2 C3 122.1(3) no
C2 C3 C4 122.2(4) no
C2 C3 C5 118.1(3) no
C4 C3 C5 119.7(4) no
C3 C5 C6 121.1(3) no
C5 C6 C7 119.2(3) no
C5 C6 C10 120.8(3) no
C7 C6 C10 120.0(3) no
C1 C7 C6 121.1(3) no
C1 C7 O8 119.1(3) no
C6 C7 O8 119.8(3) no
C7 O8 C9 112.0(3) no
C6 C10 C11 120.4(3) no
C6 C10 C16 119.8(3) no
C11 C10 C16 119.8(3) no
C10 C11 C12 121.3(4) no
C11 C12 C13 120.6(4) no
C11 C12 C14 117.8(4) no
C13 C12 C14 121.5(4) no
C12 C14 C15 122.6(4) no
C14 C15 C16 118.1(3) no
C14 C15 C19 119.7(3) no
C16 C15 C19 122.2(3) no
C10 C16 C15 120.2(3) no
C10 C16 O17 119.7(3) no
C15 C16 O17 120.1(3) no
C16 O17 C18 112.1(3) no
C15 C19 C20 118.5(3) no
C15 C19 C25 123.0(3) no
C20 C19 C25 118.5(3) no
C19 C20 C21 122.1(3) no
C20 C21 C22 121.0(3) no
C20 C21 C23 118.2(3) no
C22 C21 C23 120.9(3) no
C21 C23 C24 121.8(3) no
C23 C24 C25 118.7(3) no
C23 C24 C28 120.5(3) no
C25 C24 C28 120.7(3) no
C19 C25 C24 120.7(3) no
C19 C25 O26 121.5(3) no
C24 C25 O26 117.8(3) no
C25 O26 C27 114.3(3) no
C24 C28 C29 119.7(3) no
C24 C28 C34 121.2(3) no
C29 C28 C34 119.1(3) no
C28 C29 C30 121.9(3) no
C29 C30 C31 120.8(3) no
C29 C30 C32 118.2(3) no
C31 C30 C32 121.0(3) no
C30 C32 C33 121.4(3) no
C32 C33 C34 119.1(3) no
C32 C33 C37 119.9(3) no
C34 C33 C37 120.9(3) no
C28 C34 C33 120.3(3) no
C28 C34 O35 117.8(3) no
C33 C34 O35 121.5(3) no
C34 O35 C36 117.0(3) no
C33 C37 C38 119.7(3) no
C33 C37 C43 121.9(3) no
C38 C37 C43 118.3(3) no
C37 C38 C39 122.1(3) no
C38 C39 C40 121.3(3) no
C38 C39 C41 118.3(3) no
C40 C39 C41 120.3(3) no
C39 C41 C42 121.0(3) no
C41 C42 C43 119.3(3) no
C41 C42 C46 118.7(3) no
C43 C42 C46 121.9(3) no
C37 C43 C42 120.7(3) no
C37 C43 O44 121.2(3) no
C42 C43 O44 117.9(3) no
C43 O44 C45 117.3(3) no
C42 C46 C47 122.0(3) no
C42 C46 C52 118.3(3) no
C47 C46 C52 119.6(3) no
C46 C47 C48 121.1(3) no
C47 C48 C49 120.6(3) no
C47 C48 C50 118.4(3) no
C49 C48 C50 121.0(3) no
C48 C50 C51 122.0(3) no
C50 C51 C52 118.3(3) no
C50 C51 C55 122.2(3) no
C52 C51 C55 119.5(3) no
C46 C52 C51 120.7(3) no
C46 C52 O53 118.5(3) no
C51 C52 O53 120.8(3) no
C52 O53 C54 113.6(3) no
C51 C55 C56 119.9(3) no
C51 C55 C61 121.6(3) no
C56 C55 C61 118.5(3) no
C55 C56 C57 121.0(3) no
C56 C57 C58 119.8(3) no
C56 C57 C59 119.0(3) no
C58 C57 C59 121.2(3) no
C57 C59 C60 121.1(3) no
C59 C60 C61 118.8(3) no
C59 C60 C64 119.0(3) no
C61 C60 C64 122.2(3) no
C55 C61 C60 121.4(3) no
C55 C61 O62 119.3(3) no
C60 C61 O62 119.2(3) no
C61 O62 C63 111.9(3) no
C60 C64 C65 119.2(3) no
C60 C64 C70 121.9(3) no
C65 C64 C70 118.7(3) no
C64 C65 C66 121.7(3) no
C65 C66 C67 121.4(3) no
C65 C66 C68 118.4(3) no
C67 C66 C68 120.1(3) no
C66 C68 C69 121.5(3) no
C1 C69 C68 118.8(3) no
C1 C69 C70 122.5(3) no
C68 C69 C70 118.6(3) no
C64 C70 C69 121.1(3) no
C64 C70 O71 119.2(3) no
C69 C70 O71 119.5(3) no
C70 O71 C72 113.5(3) no
O73 C74 C75 111.4(11) no
O76 C77 C78 114.5(16) no
O79 C80 C81 138(2) no

loop_
_geom_bond_atom_site_label_1
_geom_bond_atom_site_label_2
_geom_bond_distance
_geom_bond_publ_flag
C1 C2 1.396(5) no
C1 C7 1.404(4) no
C1 C69 1.502(5) no
C2 C3 1.398(6) no
C3 C4 1.512(7) no
C3 C5 1.413(4) no
C5 C6 1.393(5) no
C6 C7 1.399(5) no
C6 C10 1.495(4) no
C7 O8 1.386(5) no
O8 C9 1.439(5) no
C10 C11 1.387(5) no
C10 C16 1.399(5) no
C11 C12 1.408(5) no
C12 C13 1.506(6) no
C12 C14 1.382(5) no
C14 C15 1.406(5) no
C15 C16 1.408(4) no
C15 C19 1.492(5) no
C16 O17 1.385(4) no
O17 C18 1.416(6) no
C19 C20 1.401(5) no
C19 C25 1.405(5) no
C20 C21 1.404(5) no
C21 C22 1.519(5) no
C21 C23 1.389(5) no
C23 C24 1.405(5) no
C24 C25 1.411(5) no
C24 C28 1.493(5) no
C25 O26 1.383(4) no
O26 C27 1.416(6) no
C28 C29 1.394(5) no
C28 C34 1.401(4) no
C29 C30 1.397(5) no
C30 C31 1.522(6) no
C30 C32 1.398(5) no
C32 C33 1.401(5) no
C33 C34 1.405(5) no
C33 C37 1.490(4) no
C34 O35 1.384(4) no
O35 C36 1.444(4) no
C37 C38 1.406(6) no
C37 C43 1.401(5) no
C38 C39 1.386(4) no
C39 C40 1.518(6) no
C39 C41 1.400(5) no
C41 C42 1.405(6) no
C42 C43 1.394(4) no
C42 C46 1.496(4) no
C43 O44 1.397(5) no
O44 C45 1.420(4) no
C46 C47 1.399(5) no
C46 C52 1.400(5) no
C47 C48 1.396(5) no
C48 C49 1.520(6) no
C48 C50 1.405(5) no
C50 C51 1.399(5) no
C51 C52 1.408(4) no
C51 C55 1.483(5) no
C52 O53 1.384(4) no
O53 C54 1.432(5) no
C55 C56 1.408(4) no
C55 C61 1.395(5) no
C56 C57 1.394(5) no
C57 C58 1.520(5) no
C57 C59 1.395(5) no
C59 C60 1.400(4) no
C60 C61 1.395(5) no
C60 C64 1.500(5) no
C61 O62 1.396(4) no
O62 C63 1.434(5) no
C64 C65 1.392(5) no
C64 C70 1.403(5) no
C65 C66 1.394(5) no
C66 C67 1.509(5) no
C66 C68 1.394(5) no
C68 C69 1.407(5) no
C69 C70 1.391(5) no
C70 O71 1.392(5) no
O71 C72 1.452(5) no
O73 C74 1.339(14) no
C74 C75 1.48(2) no
O76 C77 1.39(2) no
C77 C78 1.54(3) no
O79 C80 1.36(2) no
C80 C81 1.49(4) no

loop_
_geom_torsion_atom_site_label_1
_geom_torsion_atom_site_label_2
_geom_torsion_atom_site_label_3
_geom_torsion_atom_site_label_4
_geom_torsion
_geom_torsion_publ_flag
C2 C1 C7 C6 -3.3(5) no
C2 C1 C7 O8 177.0(3) no
C2 C1 C69 C68 -86.2(4) no
C2 C1 C69 C70 89.7(4) no
C7 C1 C69 C68 90.2(4) no
C7 C1 C69 C70 -93.8(4) no
C7 C1 C2 C3 -0.3(6) no
C69 C1 C2 C3 176.2(4) no
C1 C2 C3 C4 -176.8(4) no
C1 C2 C3 C5 2.5(6) no
C2 C3 C5 C6 -1.1(6) no
C4 C3 C5 C6 178.3(4) no
C3 C5 C6 C7 -2.4(5) no
C3 C5 C6 C10 178.2(4) no
C5 C6 C7 C1 4.6(5) no
C5 C6 C7 O8 -175.7(3) no
C5 C6 C10 C11 64.7(5) no
C5 C6 C10 C16 -115.6(4) no
C7 C6 C10 C11 -114.7(4) no
C7 C6 C10 C16 65.0(5) no
C69 C1 C7 C6 -179.7(3) no
C1 C7 C6 C10 -176.0(3) no
C69 C1 C7 O8 0.6(5) no
C1 C7 O8 C9 -100.4(4) no
C10 C6 C7 O8 3.8(5) no
C6 C7 O8 C9 79.9(4) no
C6 C10 C11 C12 177.2(4) no
C6 C10 C16 C15 -175.3(3) no
C6 C10 C16 O17 5.6(5) no
C11 C10 C16 C15 4.4(5) no
C11 C10 C16 O17 -174.7(3) no
C16 C10 C11 C12 -2.5(6) no
C10 C11 C12 C13 -178.4(4) no
C10 C11 C12 C14 -1.5(6) no
C11 C12 C14 C15 3.7(6) no
C13 C12 C14 C15 -179.4(5) no
C12 C14 C15 C16 -1.9(6) no
C12 C14 C15 C19 175.2(4) no
C14 C15 C16 C10 -2.3(5) no
C14 C15 C16 O17 176.8(3) no
C14 C15 C19 C20 -48.9(5) no
C14 C15 C19 C25 129.8(4) no
C16 C15 C19 C20 128.0(4) no
C16 C15 C19 C25 -53.3(5) no
C10 C16 C15 C19 -179.2(3) no
C10 C16 O17 C18 86.7(4) no
C19 C15 C16 O17 -0.1(5) no
C15 C16 O17 C18 -92.4(4) no
C15 C19 C20 C21 -179.5(3) no
C15 C19 C25 C24 177.8(3) no
C15 C19 C25 O26 -1.0(5) no
C20 C19 C25 C24 -3.4(5) no
C20 C19 C25 O26 177.7(3) no
C25 C19 C20 C21 1.7(5) no
C19 C20 C21 C22 -178.8(4) no
C19 C20 C21 C23 0.7(5) no
C20 C21 C23 C24 -1.5(5) no
C22 C21 C23 C24 177.9(4) no
C21 C23 C24 C25 -0.1(5) no
C21 C23 C24 C28 -176.3(3) no
C23 C24 C25 C19 2.6(5) no
C23 C24 C25 O26 -178.5(3) no
C23 C24 C28 C29 67.9(5) no
C23 C24 C28 C34 -109.4(4) no
C25 C24 C28 C29 -108.1(4) no
C25 C24 C28 C34 74.5(5) no
C19 C25 C24 C28 178.8(3) no
C19 C25 O26 C27 -77.0(4) no
C28 C24 C25 O26 -2.3(5) no
C24 C25 O26 C27 104.1(4) no
C24 C28 C29 C30 -179.1(3) no
C24 C28 C34 C33 -178.9(3) no
C24 C28 C34 O35 8.1(5) no
C29 C28 C34 C33 3.7(5) no
C29 C28 C34 O35 -169.3(3) no
C34 C28 C29 C30 -1.6(5) no
C28 C29 C30 C31 177.2(4) no
C28 C29 C30 C32 -1.9(6) no
C29 C30 C32 C33 3.5(5) no
C31 C30 C32 C33 -175.7(4) no
C30 C32 C33 C34 -1.4(5) no
C30 C32 C33 C37 175.0(3) no
C32 C33 C34 C28 -2.2(5) no
C32 C33 C34 O35 170.5(3) no
C32 C33 C37 C38 -104.1(4) no
C32 C33 C37 C43 75.5(5) no
C34 C33 C37 C38 72.3(5) no
C34 C33 C37 C43 -108.1(4) no
C28 C34 C33 C37 -178.7(3) no
C28 C34 O35 C36 -111.3(4) no
C37 C33 C34 O35 -5.9(5) no
C33 C34 O35 C36 75.8(4) no
C33 C37 C38 C39 179.7(3) no
C33 C37 C43 C42 176.4(3) no
C33 C37 C43 O44 -7.5(5) no
C38 C37 C43 C42 -4.0(5) no
C38 C37 C43 O44 172.2(3) no
C43 C37 C38 C39 0.0(5) no
C37 C38 C39 C40 -178.8(3) no
C37 C38 C39 C41 2.6(5) no
C38 C39 C41 C42 -1.3(5) no
C40 C39 C41 C42 -179.9(3) no
C39 C41 C42 C43 -2.5(5) no
C39 C41 C42 C46 173.7(3) no
C41 C42 C43 C37 5.2(5) no
C41 C42 C43 O44 -171.1(3) no
C41 C42 C46 C47 75.4(5) no
C41 C42 C46 C52 -100.6(4) no
C43 C42 C46 C47 -108.4(4) no
C43 C42 C46 C52 75.6(5) no
C37 C43 C42 C46 -170.9(3) no
C37 C43 O44 C45 76.6(4) no
C46 C42 C43 O44 12.8(5) no
C42 C43 O44 C45 -107.1(4) no
C42 C46 C47 C48 -175.9(4) no
C42 C46 C52 C51 178.1(3) no
C42 C46 C52 O53 -0.5(5) no
C47 C46 C52 C51 2.0(5) no
C47 C46 C52 O53 -176.6(3) no
C52 C46 C47 C48 0.0(5) no
C46 C47 C48 C49 179.1(4) no
C46 C47 C48 C50 -1.4(6) no
C47 C48 C50 C51 0.8(6) no
C49 C48 C50 C51 -179.6(4) no
C48 C50 C51 C52 1.1(6) no
C48 C50 C51 C55 177.4(4) no
C50 C51 C52 C46 -2.5(5) no
C50 C51 C52 O53 176.1(3) no
C50 C51 C55 C56 -54.6(5) no
C50 C51 C55 C61 127.4(4) no
C52 C51 C55 C56 121.6(4) no
C52 C51 C55 C61 -56.4(5) no
C46 C52 C51 C55 -178.9(3) no
C46 C52 O53 C54 95.9(4) no
C55 C51 C52 O53 -0.3(5) no
C51 C52 O53 C54 -82.7(4) no
C51 C55 C56 C57 -175.7(4) no
C51 C55 C61 C60 172.8(3) no
C51 C55 C61 O62 -9.0(5) no
C56 C55 C61 C60 -5.2(5) no
C56 C55 C61 O62 173.0(3) no
C61 C55 C56 C57 2.3(5) no
C55 C56 C57 C58 -179.9(4) no
C55 C56 C57 C59 1.5(6) no
C56 C57 C59 C60 -2.6(6) no
C58 C57 C59 C60 178.8(4) no
C57 C59 C60 C61 -0.2(5) no
C57 C59 C60 C64 -178.9(3) no
C59 C60 C61 C55 4.2(5) no
C59 C60 C61 O62 -174.0(3) no
C59 C60 C64 C65 76.3(4) no
C59 C60 C64 C70 -98.9(4) no
C61 C60 C64 C65 -102.4(4) no
C61 C60 C64 C70 82.4(5) no
C55 C61 C60 C64 -177.1(3) no
C55 C61 O62 C63 -76.2(4) no
C64 C60 C61 O62 4.6(5) no
C60 C61 O62 C63 102.1(4) no
C60 C64 C65 C66 -175.4(3) no
C60 C64 C70 C69 174.0(3) no
C60 C64 C70 O71 -0.7(5) no
C65 C64 C70 C69 -1.3(5) no
C65 C64 C70 O71 -175.9(3) no
C70 C64 C65 C66 -0.1(5) no
C64 C65 C66 C67 178.1(3) no
C64 C65 C66 C68 0.7(5) no
C65 C66 C68 C69 0.0(5) no
C67 C66 C68 C69 -177.4(3) no
C66 C68 C69 C1 174.8(3) no
C66 C68 C69 C70 -1.3(5) no
C1 C69 C70 C64 -174.0(3) no
C1 C69 C70 O71 0.6(5) no
C68 C69 C70 C64 2.0(5) no
C68 C69 C70 O71 176.6(3) no
C64 C70 O71 C72 -101.4(4) no
C69 C70 O71 C72 83.9(4) no
